data_1526704
loop_
_publ_author_name
'Kohlmann, H.'
'Skripov, A.V.'
'Fauth, F.'
'Fischer, P.'
'Yvon, K.'
'Kozhanov, V.N.'

_publ_section_title
;
 Low-temperature deuterium ordering in the cubic Laves phase derivative
 alpha-(Zr Cr2 D0.66)
;
_journal_name_full 'Journal of Alloys Compd.'
_journal_page_first 4
_journal_page_last 9
_journal_volume 327
_journal_year 2001
_chemical_formula_sum 'Cr2 D0.61 Zr'
_chemical_name_systematic 'Zr Cr2 D0.61'
_space_group_IT_number 14
_symmetry_space_group_name_Hall '-P 2yn'
_symmetry_space_group_name_H-M 'P 1 21/n 1'
_cell_angle_alpha 90
_cell_angle_beta 109.563
_cell_angle_gamma 90
_cell_formula_units_Z 8
_cell_length_a 8.9411
_cell_length_b 5.1372
_cell_length_c 8.905
_cell_volume 385.415
_citation_journal_id_ASTM JALCEU
_cod_data_source_file Kohlmann_JALCEU_2001_1328.cif
_cod_data_source_block D0.61Cr2Zr1
_cod_original_cell_volume 385.4149
_cod_original_sg_symbol_Hall '-P 2ybc (x-z,y,z)'
_cod_original_formula_sum 'D0.61 Cr2 Zr1'
_cod_database_code 1526704

loop_
_symmetry_equiv_pos_as_xyz
x,y,z
-x+1/2,y+1/2,-z+1/2
-x,-y,-z
x-1/2,-y-1/2,z-1/2

loop_
_atom_site_label
_atom_site_type_symbol
_atom_site_fract_x
_atom_site_fract_y
_atom_site_fract_z
_atom_site_occupancy
_atom_site_U_iso_or_equiv
Cr1 Cr 0.258 0.995 0.252 1 0.0
D3 D 0.489 0.456 0.884 0.29 0.0
D2 D 0.087 0.031 0.14 0.3 0.0
Cr3 Cr 0.987 0.255 0.241 1 0.0
Cr2 Cr 0.231 0.519 0.751 1 0.0
Cr4 Cr 0.248 0.248 0.5 1 0.0
Zr2 Zr 0.0639 0.254 0.9358 1 0.0
D4 D 0.278 0.256 0.851 0.23 0.0
D1 D 0.061 0.116 0.442 0.4 0.0
Zr1 Zr 0.4358 0.25 0.0671 1 0.0
